data_2104177
loop_
_publ_author_name
'Loehlin, James H.'
'Lee, Michelle'
'Woo, Christina M.'

_publ_section_title
;
 Hydrogen-bond patterns and the structures of 1,4-cyclohexanediol: 2:1
 <i>cis</i>:<i>trans</i>-1,4-cyclohexanediol
;
_journal_coeditor_code BK5075
_journal_issue 5
_journal_name_full 'Acta Crystallographica Section B'
_journal_page_first 583
_journal_page_last 588
_journal_paper_doi 10.1107/S0108768108019460
_journal_volume 64
_journal_year 2008
_chemical_formula_moiety '2(C6 H12 O2),C6 H12 O2'
_chemical_formula_sum 'C18 H36 O6'
_chemical_formula_weight 348.47
_chemical_name_systematic
;
cis-1,4-cyclohexane-1,4-diol-trans-1,4-cyclohexane-1,4-diol (2/1)
;
_space_group_IT_number 14
_symmetry_cell_setting monoclinic
_symmetry_space_group_name_Hall '-P 2ybc'
_symmetry_space_group_name_H-M 'P 1 21/c 1'
_atom_sites_solution_hydrogens geom
_atom_sites_solution_primary direct
_audit_creation_method CRYSTALS_ver_12-03-99
_cell_angle_alpha 90
_cell_angle_beta 101.378(6)
_cell_angle_gamma 90
_cell_formula_units_Z 2
_cell_length_a 6.453(2)
_cell_length_b 11.678(4)
_cell_length_c 13.396(4)
_cell_measurement_reflns_used 1407
_cell_measurement_temperature 193
_cell_measurement_theta_max 27.90
_cell_measurement_theta_min 2.33
_cell_volume 989.7(5)
_computing_cell_refinement
;
 SMART
;
_computing_data_collection
;
 omega scans 0.3deg/frame, 1271 frames
;
_computing_data_reduction
;
 SAINT
;
_computing_molecular_graphics
;
 CAMERON (Watkin et al 1996)
 MERCURY (Bruno, et al 2002)
;
_computing_publication_material
;
 CRYSTALS (Watkin et al 2001)
;
_computing_structure_refinement
;
 CRYSTALS (Watkin et al 2001)
;
_computing_structure_solution
;
 SIR97
;
_diffrn_ambient_temperature 193
_diffrn_measured_fraction_theta_full 0.995
_diffrn_measured_fraction_theta_max 0.985
_diffrn_measurement_device_type
;
Bruker SMART CCD
;
_diffrn_measurement_method \w/2\q
_diffrn_radiation_monochromator graphite
_diffrn_radiation_type 'Mo K\a'
_diffrn_radiation_wavelength 0.71073
_diffrn_reflns_av_R_equivalents 0.07
_diffrn_reflns_limit_h_max 7
_diffrn_reflns_limit_h_min -8
_diffrn_reflns_limit_k_max 14
_diffrn_reflns_limit_k_min -15
_diffrn_reflns_limit_l_max 11
_diffrn_reflns_limit_l_min -17
_diffrn_reflns_number 6517
_diffrn_reflns_theta_full 26.368
_diffrn_reflns_theta_max 27.903
_diffrn_reflns_theta_min 2.334
_diffrn_standards_decay_% 0.00
_diffrn_standards_interval_count 0
_diffrn_standards_interval_time 0
_diffrn_standards_number 0
_exptl_absorpt_coefficient_mu 0.086
_exptl_absorpt_correction_T_max 1.00
_exptl_absorpt_correction_T_min 1.00
_exptl_absorpt_correction_type none
_exptl_crystal_colour ' colorless '
_exptl_crystal_density_diffrn 1.169
_exptl_crystal_density_meas ?
_exptl_crystal_description ' narrow plate '
_exptl_crystal_F_000 384.000
_exptl_crystal_size_max 0.20
_exptl_crystal_size_mid 0.14
_exptl_crystal_size_min 0.12
_refine_diff_density_max 0.24
_refine_diff_density_min -0.22
_refine_ls_extinction_method None
_refine_ls_goodness_of_fit_ref 1.0241
_refine_ls_hydrogen_treatment mixed
_refine_ls_matrix_type full
_refine_ls_number_parameters 122
_refine_ls_number_reflns 1407
_refine_ls_R_factor_all 0.0726
_refine_ls_R_factor_gt 0.0480
_refine_ls_shift/su_max 0.000225
_refine_ls_structure_factor_coef Fsqd
_refine_ls_weighting_details
;
Method = Prince modified Chebychev polynomial, (Watkin, 1994)
 W = [weight] * [1-(deltaF/6*sigmaF)^2]^2
 24.1 37.9 18.5 4.67
;
_refine_ls_weighting_scheme calc
_refine_ls_wR_factor_all 0.2322
_refine_ls_wR_factor_gt 0.1188
_refine_ls_wR_factor_ref 0.1188
_reflns_number_gt 1407
_reflns_number_total 2331
_reflns_threshold_expression I>3.00u(I)
_cod_data_source_file bk5075.cif
_cod_data_source_block CHDct
_cod_depositor_comments
;
The following automatic conversions were performed:
'_symmetry_cell_setting' value ' monoclinic ' changed to 'monoclinic'
according to '/home/saulius/struct/CIF-dictionaries/cif_core.dic'
dictionary named 'cif_core.dic' version 2.4.1 from 2010-06-29.

Automatic conversion script
Id: cif_fix_enum 1527 2010-12-29 10:47:43Z saulius 

The following automatic conversions were performed:

'_chemical_melting_point' value 'not measured' was changed to '?' -
the value is undefined or not given.

Automatic conversion script
Id: cif_fix_values 1646 2011-03-28 12:23:43Z adriana 

The following automatic conversions were performed:

'_chemical_melting_point' value 'not measured' was changed to '?' -
the value is undefined or not given.

'_symmetry_cell_setting' value
' monoclinic ' changed to 'monoclinic' according to
/home/saulius/struct/CIF-dictionaries/cif_core.dic dictionary named
'cif_core.dic' version 2.4.1 from 2010-06-29.

Automatic conversion script
Id: cif_fix_values 1715 2011-07-08 13:25:40Z adriana 
;
_cod_original_cell_volume 989.7(6)
_cod_original_sg_symbol_Hall '-P 2ybc '
_cod_original_sg_symbol_H-M ' P 1 21/c 1 '
_cod_database_code 2104177
_cod_database_fobs_code 2104177

loop_
_symmetry_equiv_pos_as_xyz
x,y,z
-x,-y,-z
-x,y+1/2,-z+1/2
x,-y+1/2,z+1/2

loop_
_atom_site_aniso_label
_atom_site_aniso_U_11
_atom_site_aniso_U_22
_atom_site_aniso_U_33
_atom_site_aniso_U_12
_atom_site_aniso_U_13
_atom_site_aniso_U_23
C1 0.0340(10) 0.0455(11) 0.0534(11) 0.0001(8) 0.0078(8) -0.0099(9)
C2 0.0295(9) 0.0400(10) 0.0549(12) -0.0009(7) 0.0062(8) -0.0047(8)
C3 0.0381(11) 0.0448(11) 0.0759(15) 0.0049(8) -0.0090(10) -0.0010(10)
C4 0.0478(12) 0.0352(9) 0.0536(12) -0.0053(8) 0.0018(9) 0.0107(8)
C5 0.0617(15) 0.0686(15) 0.0705(14) -0.0247(12) 0.0336(12) -0.0123(13)
C6 0.0275(9) 0.0639(15) 0.0944(18) -0.0022(9) 0.0140(10) -0.0253(12)
O7 0.0431(9) 0.0391(8) 0.1119(15) 0.0090(7) -0.0148(9) -0.0152(8)
O8 0.0454(8) 0.0436(7) 0.0530(9) -0.0132(6) 0.0144(6) -0.0038(6)
O9 0.0560(8) 0.0339(7) 0.0676(9) -0.0045(6) 0.0284(8) -0.0093(6)
C10 0.0390(10) 0.0304(9) 0.0490(10) -0.0003(7) 0.0124(8) -0.0020(7)
C11 0.0380(10) 0.0349(8) 0.0480(11) -0.0013(7) 0.0149(8) 0.0013(8)
C12 0.0393(9) 0.0354(9) 0.0513(11) -0.0044(7) 0.0154(8) -0.0017(8)

loop_
_atom_site_type_symbol
_atom_site_label
_atom_site_fract_x
_atom_site_fract_y
_atom_site_fract_z
_atom_site_U_iso_or_equiv
_atom_site_occupancy
C C1 0.2962(3) 0.45216(17) 0.12641(16) 0.0444 1.0000
C C2 0.1156(3) 0.50412(16) 0.16674(16) 0.0417 1.0000
C C3 0.0901(3) 0.63049(18) 0.14109(19) 0.0557 1.0000
C C4 0.2932(3) 0.69751(17) 0.17767(16) 0.0467 1.0000
C C5 0.4743(4) 0.6444(2) 0.1387(2) 0.0641 1.0000
C C6 0.4989(3) 0.5168(2) 0.1662(2) 0.0616 1.0000
O O7 0.3246(3) 0.33547(13) 0.15463(15) 0.0688 1.0000
O O8 0.3322(2) 0.70146(12) 0.28547(11) 0.0467 1.0000
O O9 -0.0356(3) 0.21040(11) 0.09600(13) 0.0503 1.0000
C C10 0.0033(3) 0.09267(15) 0.07315(15) 0.0388 1.0000
C C11 -0.2015(3) 0.03172(15) 0.02757(15) 0.0394 1.0000
C C12 -0.1580(3) -0.09117(15) -0.00105(15) 0.0411 1.0000
H H11 0.2606(3) 0.45758(17) 0.05045(16) 0.0527 1.0000
H H21 0.1426(3) 0.49452(16) 0.24238(16) 0.0493 1.0000
H H22 -0.0177(3) 0.46332(16) 0.13554(16) 0.0493 1.0000
H H31 -0.0227(3) 0.66253(18) 0.17456(19) 0.0631 1.0000
H H32 0.0471(3) 0.63942(18) 0.06559(19) 0.0631 1.0000
H H41 0.2781(3) 0.77734(17) 0.15019(16) 0.0538 1.0000
H H51 0.6078(4) 0.6851(2) 0.1698(2) 0.0795 1.0000
H H52 0.4483(4) 0.6530(2) 0.0629(2) 0.0795 1.0000
H H61 0.5371(3) 0.5084(2) 0.2419(2) 0.0747 1.0000
H H62 0.6140(3) 0.4838(2) 0.1349(2) 0.0747 1.0000
H H71 0.200(5) 0.296(2) 0.137(2) 0.072(8) 1.0000
H H81 0.445(5) 0.743(3) 0.306(2) 0.084(9) 1.0000
H H91 -0.125(4) 0.2054(18) 0.1408(18) 0.053(6) 1.0000
H H101 0.0658(3) 0.05106(15) 0.13927(15) 0.0472 1.0000
H H111 -0.2956(3) 0.03076(15) 0.07858(15) 0.0486 1.0000
H H112 -0.2732(3) 0.07362(15) -0.03484(15) 0.0486 1.0000
H H121 -0.2937(3) -0.12759(15) -0.03534(15) 0.0500 1.0000
H H122 -0.0971(3) -0.13502(15) 0.06203(15) 0.0500 1.0000

loop_
_atom_type_symbol
_atom_type_scat_dispersion_real
_atom_type_scat_dispersion_imag
_atom_type_scat_source
'C   ' 0.0033 0.0016 International_Tables_Vol_IV_Table_2.2B
'H   ' 0.0000 0.0000 International_Tables_Vol_IV_Table_2.2B
'O   ' 0.0106 0.0060 International_Tables_Vol_IV_Table_2.2B
'N   ' 0.0061 0.0033 International_Tables_Vol_IV_Table_2.2B

loop_
_geom_angle_atom_site_label_1
_geom_angle_atom_site_label_2
_geom_angle_atom_site_label_3
_geom_angle_site_symmetry_1
_geom_angle_site_symmetry_3
_geom_angle
_geom_angle_publ_flag
C2 C1 C6 . . 110.42(17) yes
C2 C1 O7 . . 111.14(16) yes
C6 C1 O7 . . 109.16(18) yes
C2 C1 H11 . . 107.53(11) no
C6 C1 H11 . . 109.65(14) no
O7 C1 H11 . . 108.91(11) no
C1 C2 C3 . . 111.58(17) yes
C1 C2 H21 . . 109.05(11) no
C3 C2 H21 . . 109.15(12) no
C1 C2 H22 . . 108.70(10) no
C3 C2 H22 . . 108.85(11) no
H21 C2 H22 . . 109.468 no
C2 C3 C4 . . 112.29(16) yes
C2 C3 H31 . . 108.57(12) no
C4 C3 H31 . . 108.66(13) no
C2 C3 H32 . . 109.06(12) no
C4 C3 H32 . . 108.75(12) no
H31 C3 H32 . . 109.462 no
C3 C4 C5 . . 110.75(19) yes
C3 C4 O8 . . 108.26(18) yes
C5 C4 O8 . . 111.92(19) yes
C3 C4 H41 . . 110.19(11) no
C5 C4 H41 . . 106.45(12) no
O8 C4 H41 . . 109.20(10) no
C4 C5 C6 . . 111.54(18) yes
C4 C5 H51 . . 108.87(12) no
C6 C5 H51 . . 108.75(13) no
C4 C5 H52 . . 108.92(14) no
C6 C5 H52 . . 109.27(14) no
H51 C5 H52 . . 109.465 no
C1 C6 C5 . . 110.97(19) yes
C1 C6 H61 . . 109.37(14) no
C5 C6 H61 . . 109.39(14) no
C1 C6 H62 . . 108.77(11) no
C5 C6 H62 . . 108.85(12) no
H61 C6 H62 . . 109.464 no
C1 O7 H71 . . 110.9(17) yes
C4 O8 H81 . . 107.7(19) yes
C10 O9 H91 . . 103.7(13) yes
O9 C10 C11 . . 111.00(14) yes
O9 C10 C12 . 2_555 108.04(15) yes
C11 C10 C12 . 2_555 111.57(16) yes
O9 C10 H101 . . 108.99(11) no
C11 C10 H101 . . 106.80(10) no
C12 C10 H101 2_555 . 110.40(10) no
C10 C11 C12 . . 110.71(14) yes
C10 C11 H111 . . 109.20(10) no
C12 C11 H111 . . 109.13(9) no
C10 C11 H112 . . 109.20(10) no
C12 C11 H112 . . 109.14(11) no
H111 C11 H112 . . 109.467 no
C10 C12 C11 2_555 . 110.29(14) yes
C10 C12 H121 2_555 . 109.20(10) no
C11 C12 H121 . . 109.10(10) no
C10 C12 H122 2_555 . 109.40(10) no
C11 C12 H122 . . 109.29(11) no
H121 C12 H122 . . 109.467 no

loop_
_geom_bond_atom_site_label_1
_geom_bond_atom_site_label_2
_geom_bond_site_symmetry_2
_geom_bond_distance
_geom_bond_publ_flag
C1 C2 . 1.505(2) yes
C1 C6 . 1.513(3) yes
C1 O7 . 1.416(3) yes
C1 H11 . 1.000 no
C2 C3 . 1.517(3) yes
C2 H21 . 1.000 no
C2 H22 . 1.000 no
C3 C4 . 1.522(3) yes
C3 H31 . 1.000 no
C3 H32 . 1.000 no
C4 C5 . 1.505(3) yes
C4 O8 . 1.417(3) yes
C4 H41 . 1.000 no
C5 C6 . 1.536(3) yes
C5 H51 . 1.000 no
C5 H52 . 1.000 no
C6 H61 . 1.000 no
C6 H62 . 1.000 no
O7 H71 . 0.92(3) yes
O8 H81 . 0.87(3) yes
O9 C10 . 1.441(2) yes
O9 H91 . 0.91(2) yes
C10 C11 . 1.519(3) yes
C10 C12 2_555 1.520(2) yes
C10 H101 . 1.021 no
C11 C12 . 1.526(2) yes
C11 H111 . 1.000 no
C11 H112 . 1.000 no
C12 H121 . 1.000 no
C12 H122 . 1.000 no
